data_1558171
loop_
_publ_author_name
'Mukhopadhyay, Deb Pratim'
'Schleier, Domenik'
'Wirsing, Sara'
'Ramler, Jacqueline'
'Kaiser, Dustin'
'Reusch, Engelbert'
'Hemberger, Patrick'
'Preitschopf, Tobias'
'Krummenacher, Ivo'
'Engels, Bernd'
'Fischer, Ingo'
'Lichtenberg, Crispin'

_publ_section_title
;
 Methylbismuth: an Organometallic Bismuthinidene Biradical
;
_journal_name_full 'Chemical Science'
_journal_paper_doi 10.1039/D0SC02410D
_journal_year 2020
_chemical_formula_moiety 'C13 H13 Bi S2'
_chemical_formula_sum 'C13 H13 Bi S2'
_chemical_formula_weight 442.33
_space_group_crystal_system triclinic
_space_group_IT_number 2
_space_group_name_Hall '-P 1'
_space_group_name_H-M_alt 'P -1'
_atom_sites_solution_hydrogens geom
_atom_sites_solution_primary direct
_audit_creation_date 2020-03-18
_audit_creation_method
;
Olex2 1.3
(compiled 2020.02.04 svn.rd84adfe8 for OlexSys, GUI svn.r6032)
;
_audit_update_record
;
2020-04-22 deposited with the CCDC.	2020-06-03 downloaded from the CCDC.
;
_cell_angle_alpha 108.600(4)
_cell_angle_beta 94.491(4)
_cell_angle_gamma 90.019(4)
_cell_formula_units_Z 2
_cell_length_a 4.0972(12)
_cell_length_b 10.591(3)
_cell_length_c 16.590(5)
_cell_measurement_reflns_used 6503
_cell_measurement_temperature 100
_cell_measurement_theta_max 26.94
_cell_measurement_theta_min 2.60
_cell_volume 680.0(3)
_computing_cell_refinement 'SAINT v8.37A (Bruker, 2015)'
_computing_data_reduction 'SAINT v8.37A (Bruker, 2015)'
_computing_molecular_graphics 'Olex2 1.3 (Dolomanov et al., 2009)'
_computing_publication_material 'Olex2 1.3 (Dolomanov et al., 2009)'
_computing_structure_refinement 'SHELXL 2018/3 (Sheldrick, 2015)'
_computing_structure_solution 'XS (Sheldrick, 2008)'
_diffrn_ambient_temperature 100
_diffrn_detector_area_resol_mean 8
_diffrn_measured_fraction_theta_full 0.998
_diffrn_measured_fraction_theta_max 0.995
_diffrn_measurement_device_type 'Bruker APEX-II CCD'
_diffrn_measurement_method '\f and \w scans'
_diffrn_radiation_monochromator graphite
_diffrn_radiation_type MoK\a
_diffrn_radiation_wavelength 0.71073
_diffrn_reflns_av_R_equivalents 0.0431
_diffrn_reflns_av_unetI/netI 0.0394
_diffrn_reflns_Laue_measured_fraction_full 0.998
_diffrn_reflns_Laue_measured_fraction_max 0.995
_diffrn_reflns_limit_h_max 5
_diffrn_reflns_limit_h_min -5
_diffrn_reflns_limit_k_max 13
_diffrn_reflns_limit_k_min -13
_diffrn_reflns_limit_l_max 21
_diffrn_reflns_limit_l_min -21
_diffrn_reflns_number 10552
_diffrn_reflns_point_group_measured_fraction_full 0.998
_diffrn_reflns_point_group_measured_fraction_max 0.995
_diffrn_reflns_theta_full 26.000
_diffrn_reflns_theta_max 26.939
_diffrn_reflns_theta_min 2.600
_diffrn_source 'sealed tube'
_diffrn_source_current 30.0
_diffrn_source_power 1.5
_diffrn_source_voltage 50.0
_diffrn_standards_number 0
_exptl_absorpt_coefficient_mu 13.243
_exptl_absorpt_correction_T_max 0.7454
_exptl_absorpt_correction_T_min 0.5050
_exptl_absorpt_correction_type multi-scan
_exptl_absorpt_process_details
;
SADABS-2016/2 (Bruker,2016/2) was used for absorption correction.
wR2(int) was 0.0842 before and 0.0529 after correction.
The Ratio of minimum to maximum transmission is 0.6775.
The \l/2 correction factor is Not present.
;
_exptl_crystal_colour green
_exptl_crystal_colour_primary green
_exptl_crystal_density_diffrn 2.161
_exptl_crystal_description needle
_exptl_crystal_F_000 412
_exptl_crystal_size_max 0.593
_exptl_crystal_size_mid 0.123
_exptl_crystal_size_min 0.031
_refine_diff_density_max 1.503
_refine_diff_density_min -2.062
_refine_diff_density_rms 0.160
_refine_ls_extinction_method none
_refine_ls_goodness_of_fit_ref 1.080
_refine_ls_hydrogen_treatment constr
_refine_ls_matrix_type full
_refine_ls_number_parameters 271
_refine_ls_number_reflns 2944
_refine_ls_number_restraints 12
_refine_ls_restrained_S_all 1.078
_refine_ls_R_factor_all 0.0293
_refine_ls_R_factor_gt 0.0243
_refine_ls_shift/su_max 0.002
_refine_ls_shift/su_mean 0.000
_refine_ls_structure_factor_coef Fsqd
_refine_ls_weighting_details 'w=1/[\s^2^(Fo^2^)+(0.0212P)^2^+0.8399P] where P=(Fo^2^+2Fc^2^)/3'
_refine_ls_weighting_scheme calc
_refine_ls_wR_factor_gt 0.0525
_refine_ls_wR_factor_ref 0.0540
_reflns_Friedel_coverage 0.000
_reflns_number_gt 2706
_reflns_number_total 2944
_reflns_threshold_expression 'I > 2\s(I)'
_cod_data_source_file d0sc02410d2.cif
_cod_data_source_block Compound_8
_cod_original_cell_volume 679.9(3)
_cod_database_code 1558171
_shelx_shelxl_version_number 2018/3
_shelx_space_group_comment
;
The symmetry employed for this shelxl refinement is uniquely defined
by the following loop, which should always be used as a source of
symmetry information in preference to the above space-group names.
They are only intended as comments.
;
_shelx_estimated_absorpt_t_max 0.684
_shelx_estimated_absorpt_t_min 0.047
_olex2_refinement_description
;
1. Fixed Uiso
 At 1.2 times of:
  All C(H) groups
 At 1.5 times of:
  All C(H,H,H) groups
2. Uiso/Uaniso restraints and constraints
Uanis(C10A) \\sim Ueq: with sigma of 0.02 and sigma for terminal atoms of 0.008
Uanis(C11) \\sim Ueq: with sigma of 0.004 and sigma for terminal atoms of 0.008
Uanis(C5A) = Uanis(C5)
Uanis(C11) = Uanis(C11A)
3. Others
 Sof(S1A)=Sof(S2A)=Sof(C1A)=Sof(H1AA)=Sof(H1AB)=Sof(H1AC)=Sof(C8A)=Sof(C13A)=
 Sof(H13A)=Sof(C12A)=Sof(H12A)=Sof(C9A)=Sof(H9A)=Sof(C11A)=Sof(H11A)=Sof(C10A)=
 Sof(H10A)=Sof(C2A)=Sof(C3A)=Sof(H3A)=Sof(C4A)=Sof(H4A)=Sof(C6A)=Sof(H6A)=
 Sof(C7A)=Sof(H7A)=Sof(C11)=Sof(H11)=1-FVAR(1)
 Sof(S1)=Sof(S2)=Sof(C1)=Sof(H1A)=Sof(H1B)=Sof(H1C)=Sof(C3)=Sof(H3)=Sof(C4)=
 Sof(H4)=Sof(C5)=Sof(H5)=Sof(C6)=Sof(H6)=Sof(C7)=Sof(H7)=Sof(C2)=Sof(C5A)=
 Sof(H5A)=Sof(C8)=Sof(C9)=Sof(H9)=Sof(C10)=Sof(H10)=Sof(C12)=Sof(H12)=Sof(C13)=
 Sof(H13)=FVAR(1)
4.a Aromatic/amide H refined with riding coordinates:
 C3(H3), C4(H4), C5(H5), C6(H6), C7(H7), C13A(H13A), C12A(H12A), C9A(H9A),
 C11A(H11A), C10A(H10A), C3A(H3A), C4A(H4A), C5A(H5A), C6A(H6A), C7A(H7A),
 C9(H9), C10(H10), C11(H11), C12(H12), C13(H13)
4.b Idealised Me refined as rotating group:
 C1(H1A,H1B,H1C), C1A(H1AA,H1AB,H1AC)
;
_olex2_submission_special_instructions 'No special instructions were received'

loop_
_space_group_symop_operation_xyz
'x, y, z'
'-x, -y, -z'

loop_
_atom_site_label
_atom_site_type_symbol
_atom_site_fract_x
_atom_site_fract_y
_atom_site_fract_z
_atom_site_U_iso_or_equiv
_atom_site_adp_type
_atom_site_occupancy
_atom_site_site_symmetry_order
_atom_site_calc_flag
_atom_site_refinement_flags_posn
_atom_site_refinement_flags_adp
_atom_site_refinement_flags_occupancy
_atom_site_disorder_assembly
_atom_site_disorder_group
Bi1 Bi 0.49251(4) 0.60133(2) 0.20271(2) 0.01473(7) Uani 1 1 d . . . . .
S1A S 0.0650(6) 0.7803(2) 0.28563(15) 0.0163(6) Uani 0.499(3) 1 d . . P A 2
S1 S 0.0076(6) 0.6642(2) 0.10006(15) 0.0162(6) Uani 0.501(3) 1 d . . P A 1
S2A S 0.0073(6) 0.4361(2) 0.10007(15) 0.0158(6) Uani 0.499(3) 1 d . . P A 2
S2 S 0.0647(6) 0.5055(2) 0.28597(15) 0.0161(6) Uani 0.501(3) 1 d . . P A 1
C1 C 0.511(2) 0.4006(9) 0.1083(6) 0.019(2) Uani 0.501(3) 1 d . . P A 1
H1A H 0.289082 0.361204 0.093205 0.029 Uiso 0.501(3) 1 calc R U P A 1
H1B H 0.648937 0.344165 0.132752 0.029 Uiso 0.501(3) 1 calc R U P A 1
H1C H 0.603004 0.407262 0.056979 0.029 Uiso 0.501(3) 1 calc R U P A 1
C1A C 0.509(3) 0.7089(9) 0.1084(6) 0.019(2) Uani 0.499(3) 1 d . . P A 2
H1AA H 0.625226 0.655993 0.060027 0.029 Uiso 0.499(3) 1 calc R U P A 2
H1AB H 0.622799 0.795217 0.135304 0.029 Uiso 0.499(3) 1 calc R U P A 2
H1AC H 0.284742 0.723150 0.088194 0.029 Uiso 0.499(3) 1 calc R U P A 2
C3 C 0.201(3) 0.9005(11) 0.0807(7) 0.031(3) Uani 0.501(3) 1 d . . P A 1
H3 H 0.241443 0.848827 0.024131 0.037 Uiso 0.501(3) 1 calc R U P A 1
C4 C 0.264(15) 1.039(4) 0.110(3) 0.038(8) Uani 0.501(3) 1 d . . P A 1
H4 H 0.348457 1.080418 0.072244 0.046 Uiso 0.501(3) 1 calc R U P A 1
C5 C 0.206(4) 1.1174(14) 0.1908(10) 0.024(3) Uani 0.501(3) 1 d . . P A 1
H5 H 0.247979 1.210887 0.208915 0.029 Uiso 0.501(3) 1 calc R U P A 1
C6 C 0.085(3) 1.0579(10) 0.2455(7) 0.026(2) Uani 0.501(3) 1 d . . P A 1
H6 H 0.043975 1.111315 0.301576 0.031 Uiso 0.501(3) 1 calc R U P A 1
C7 C 0.022(3) 0.9201(10) 0.2201(7) 0.024(2) Uani 0.501(3) 1 d . . P A 1
H7 H -0.060007 0.880662 0.258826 0.029 Uiso 0.501(3) 1 calc R U P A 1
C2 C 0.080(2) 0.8401(9) 0.1363(6) 0.017(2) Uani 0.501(3) 1 d . . P A 1
C8A C 0.080(2) 0.2963(9) 0.1366(6) 0.018(2) Uani 0.499(3) 1 d . . P A 2
C13A C 0.027(3) 0.2999(10) 0.2197(6) 0.023(2) Uani 0.499(3) 1 d . . P A 2
H13A H -0.051419 0.378419 0.258612 0.027 Uiso 0.499(3) 1 calc R U P A 2
C12A C 0.089(3) 0.1880(12) 0.2456(7) 0.027(2) Uani 0.499(3) 1 d . . P A 2
H12A H 0.050718 0.190493 0.301762 0.032 Uiso 0.499(3) 1 calc R U P A 2
C9A C 0.197(3) 0.1801(11) 0.0821(7) 0.030(3) Uani 0.499(3) 1 d . . P A 2
H9A H 0.235611 0.177655 0.025922 0.036 Uiso 0.499(3) 1 calc R U P A 2
C11A C 0.207(4) 0.0740(13) 0.1895(11) 0.020(3) Uani 0.499(3) 1 d . . P A 2
H11A H 0.251190 -0.000844 0.208000 0.024 Uiso 0.499(3) 1 calc R U P A 2
C10A C 0.262(14) 0.067(4) 0.105(3) 0.031(7) Uani 0.499(3) 1 d . U P A 2
H10A H 0.339399 -0.012134 0.066341 0.038 Uiso 0.499(3) 1 calc R U P A 2
C2A C 0.172(3) 0.7687(13) 0.3894(9) 0.020(3) Uani 0.499(3) 1 d . . P A 2
C3A C 0.362(2) 0.8725(10) 0.4484(6) 0.019(2) Uani 0.499(3) 1 d . . P A 2
H3A H 0.436655 0.944702 0.431812 0.023 Uiso 0.499(3) 1 calc R U P A 2
C4A C 0.441(3) 0.8704(10) 0.5313(7) 0.024(2) Uani 0.499(3) 1 d . . P A 2
H4A H 0.567155 0.941761 0.571175 0.029 Uiso 0.499(3) 1 calc R U P A 2
C5A C 0.334(6) 0.7620(15) 0.5564(14) 0.024(3) Uani 0.501(3) 1 d . . P A 2
H5A H 0.393740 0.758177 0.612010 0.029 Uiso 0.501(3) 1 calc R U P A 2
C6A C 0.143(3) 0.6632(12) 0.4985(7) 0.026(2) Uani 0.499(3) 1 d . . P A 2
H6A H 0.066921 0.590915 0.514880 0.031 Uiso 0.499(3) 1 calc R U P A 2
C7A C 0.055(3) 0.6659(15) 0.4155(9) 0.021(3) Uani 0.499(3) 1 d . . P A 2
H7A H -0.084127 0.597613 0.377143 0.025 Uiso 0.499(3) 1 calc R U P A 2
C8 C 0.167(3) 0.6213(12) 0.3912(7) 0.015(2) Uani 0.501(3) 1 d . . P A 1
C9 C 0.361(2) 0.5752(10) 0.4479(6) 0.020(2) Uani 0.501(3) 1 d . . P A 1
H9 H 0.436629 0.486579 0.430723 0.024 Uiso 0.501(3) 1 calc R U P A 1
C10 C 0.442(3) 0.6616(11) 0.5309(7) 0.026(2) Uani 0.501(3) 1 d . . P A 1
H10 H 0.571163 0.630717 0.570591 0.031 Uiso 0.501(3) 1 calc R U P A 1
C11 C 0.334(6) 0.7954(15) 0.5560(14) 0.020(3) Uani 0.499(3) 1 d . U P A 1
H11 H 0.394623 0.855057 0.611534 0.024 Uiso 0.499(3) 1 calc R U P A 1
C12 C 0.140(2) 0.8357(10) 0.4985(7) 0.024(2) Uani 0.501(3) 1 d . . P A 1
H12 H 0.060451 0.923654 0.515827 0.028 Uiso 0.501(3) 1 calc R U P A 1
C13 C 0.055(3) 0.7526(13) 0.4150(8) 0.019(2) Uani 0.501(3) 1 d . . P A 1
H13 H -0.074098 0.784013 0.375627 0.022 Uiso 0.501(3) 1 calc R U P A 1

loop_
_atom_site_aniso_label
_atom_site_aniso_U_11
_atom_site_aniso_U_22
_atom_site_aniso_U_33
_atom_site_aniso_U_23
_atom_site_aniso_U_13
_atom_site_aniso_U_12
Bi1 0.01354(10) 0.01412(9) 0.01675(10) 0.00489(6) 0.00276(6) 0.00088(6)
S1A 0.0184(12) 0.0119(11) 0.0186(12) 0.0047(9) 0.0030(9) 0.0016(9)
S1 0.0187(12) 0.0119(11) 0.0187(12) 0.0054(9) 0.0029(9) -0.0012(9)
S2A 0.0170(12) 0.0134(11) 0.0173(12) 0.0053(9) 0.0013(9) 0.0023(9)
S2 0.0168(12) 0.0120(11) 0.0203(12) 0.0059(9) 0.0036(9) 0.0004(9)
C1 0.024(5) 0.018(5) 0.017(5) 0.008(4) 0.007(4) 0.005(4)
C1A 0.026(5) 0.013(5) 0.023(5) 0.008(4) 0.008(4) 0.005(4)
C3 0.049(7) 0.020(5) 0.023(6) 0.002(4) 0.012(5) -0.004(5)
C4 0.052(14) 0.028(14) 0.045(12) 0.023(11) 0.017(10) -0.005(12)
C5 0.030(5) 0.012(6) 0.030(5) 0.006(5) 0.000(4) -0.006(5)
C6 0.030(6) 0.017(5) 0.024(6) -0.004(4) 0.002(5) 0.001(4)
C7 0.031(6) 0.021(5) 0.019(5) 0.005(4) 0.005(4) 0.000(4)
C2 0.017(5) 0.009(4) 0.024(5) 0.004(4) 0.000(4) 0.001(3)
C8A 0.022(5) 0.014(5) 0.021(5) 0.010(4) -0.003(4) -0.002(4)
C13A 0.030(6) 0.019(5) 0.019(5) 0.006(4) 0.005(4) 0.007(4)
C12A 0.026(6) 0.034(6) 0.027(6) 0.017(5) 0.005(5) 0.003(5)
C9A 0.051(8) 0.024(6) 0.014(5) 0.005(4) 0.002(5) 0.008(5)
C11A 0.021(4) 0.017(5) 0.022(4) 0.008(4) -0.001(3) 0.001(4)
C10A 0.046(11) 0.025(13) 0.025(10) 0.008(9) 0.013(8) 0.008(11)
C2A 0.011(6) 0.022(6) 0.026(7) 0.007(5) 0.008(5) 0.010(5)
C3A 0.016(5) 0.017(5) 0.025(5) 0.007(4) 0.002(4) 0.001(4)
C4A 0.026(6) 0.019(5) 0.026(6) 0.005(4) 0.000(4) 0.004(4)
C5A 0.030(5) 0.012(6) 0.030(5) 0.006(5) 0.000(4) -0.006(5)
C6A 0.018(5) 0.036(6) 0.033(6) 0.021(5) 0.009(4) 0.006(4)
C7A 0.013(6) 0.021(8) 0.027(7) 0.007(5) 0.001(5) 0.005(5)
C8 0.012(6) 0.016(6) 0.018(6) 0.008(4) 0.000(4) 0.000(4)
C9 0.024(5) 0.013(5) 0.024(5) 0.006(4) 0.003(4) -0.002(4)
C10 0.032(6) 0.024(6) 0.022(5) 0.009(4) -0.002(5) -0.006(5)
C11 0.021(4) 0.017(5) 0.022(4) 0.008(4) -0.001(3) 0.001(4)
C12 0.017(5) 0.018(5) 0.032(6) 0.001(4) 0.008(4) 0.001(4)
C13 0.018(7) 0.013(7) 0.021(7) 0.000(5) 0.000(5) 0.009(5)

loop_
_atom_type_symbol
_atom_type_description
_atom_type_scat_dispersion_real
_atom_type_scat_dispersion_imag
_atom_type_scat_source
C C 0.0033 0.0016 'International Tables Vol C Tables 4.2.6.8 and 6.1.1.4'
H H 0.0000 0.0000 'International Tables Vol C Tables 4.2.6.8 and 6.1.1.4'
Bi Bi -4.1077 10.2566 'International Tables Vol C Tables 4.2.6.8 and 6.1.1.4'
S S 0.1246 0.1234 'International Tables Vol C Tables 4.2.6.8 and 6.1.1.4'

loop_
_exptl_crystal_face_index_h
_exptl_crystal_face_index_k
_exptl_crystal_face_index_l
_exptl_crystal_face_perp_dist
-1.00 -1.00 0.00 0.0710
1.00 0.00 0.00 0.0850
0.00 1.00 -1.00 0.0090
0.00 -1.00 1.00 0.0220
0.00 1.00 -2.00 0.0120
0.00 -1.00 2.00 0.0170
0.00 -1.00 -1.00 0.0220
0.00 1.00 1.00 0.0090

loop_
_geom_angle_atom_site_label_1
_geom_angle_atom_site_label_2
_geom_angle_atom_site_label_3
_geom_angle
_geom_angle_site_symmetry_1
_geom_angle_site_symmetry_3
_geom_angle_publ_flag
S1A Bi1 S2A 93.10(7) . . ?
S1A Bi1 S2 58.73(6) 1_655 1_655 ?
S1A Bi1 S2 124.93(7) . 1_655 ?
S1 Bi1 S1A 123.43(7) . 1_655 ?
S1 Bi1 S1 90.75(7) . 1_655 ?
S1 Bi1 S2A 111.57(7) . 1_655 ?
S1 Bi1 S2 170.05(7) . 1_655 ?
S2A Bi1 S2 123.53(7) . 1_655 ?
S2 Bi1 S1A 124.94(7) . 1_655 ?
S2 Bi1 S1 82.57(7) 1_655 1_655 ?
S2 Bi1 S1 171.00(6) . 1_655 ?
S2 Bi1 S1 93.18(7) . . ?
S2 Bi1 S2A 58.50(7) 1_655 1_655 ?
S2 Bi1 S2A 123.73(7) . 1_655 ?
S2 Bi1 S2 92.43(7) . 1_655 ?
C1 Bi1 S1A 125.9(3) . 1_655 ?
C1 Bi1 S1 82.6(3) . 1_655 ?
C1 Bi1 S1 89.6(3) . . ?
C1 Bi1 S2A 43.9(3) . 1_655 ?
C1 Bi1 S2 89.4(3) . . ?
C1 Bi1 S2 82.3(3) . 1_655 ?
C1A Bi1 S1A 88.9(3) . . ?
C1A Bi1 S2A 89.5(3) . . ?
C1A Bi1 S2 126.3(3) . 1_655 ?
Bi1 S1A Bi1 92.52(7) . 1_455 ?
C2A S1A Bi1 96.8(4) . . ?
Bi1 S1 Bi1 90.75(7) . 1_455 ?
C2 S1 Bi1 97.6(3) . . ?
C2 S1 Bi1 108.1(3) . 1_455 ?
Bi1 S2A Bi1 90.81(7) . 1_455 ?
C8A S2A Bi1 97.4(3) . . ?
Bi1 S2 Bi1 92.43(7) . 1_455 ?
C8 S2 Bi1 109.7(4) . 1_455 ?
C8 S2 Bi1 97.7(4) . . ?
Bi1 C1 H1A 109.5 . . ?
Bi1 C1 H1B 109.5 . . ?
Bi1 C1 H1C 109.5 . . ?
H1A C1 H1B 109.5 . . ?
H1A C1 H1C 109.5 . . ?
H1B C1 H1C 109.5 . . ?
Bi1 C1A H1AA 109.5 . . ?
Bi1 C1A H1AB 109.5 . . ?
Bi1 C1A H1AC 109.5 . . ?
H1AA C1A H1AB 109.5 . . ?
H1AA C1A H1AC 109.5 . . ?
H1AB C1A H1AC 109.5 . . ?
C4 C3 H3 120.5 . . ?
C2 C3 H3 120.5 . . ?
C2 C3 C4 119(2) . . ?
C3 C4 H4 119.0 . . ?
C5 C4 C3 122(4) . . ?
C5 C4 H4 119.0 . . ?
C4 C5 H5 120.5 . . ?
C4 C5 C6 119(2) . . ?
C6 C5 H5 120.5 . . ?
C5 C6 H6 119.3 . . ?
C5 C6 C7 121.4(11) . . ?
C7 C6 H6 119.3 . . ?
C6 C7 H7 120.2 . . ?
C6 C7 C2 119.5(10) . . ?
C2 C7 H7 120.2 . . ?
C3 C2 S1 119.0(8) . . ?
C3 C2 C7 119.1(9) . . ?
C7 C2 S1 121.9(8) . . ?
C13A C8A S2A 122.3(8) . . ?
C9A C8A S2A 119.7(8) . . ?
C9A C8A C13A 118.0(9) . . ?
C8A C13A H13A 119.9 . . ?
C12A C13A C8A 120.2(10) . . ?
C12A C13A H13A 119.9 . . ?
C13A C12A H12A 119.9 . . ?
C11A C12A C13A 120.1(11) . . ?
C11A C12A H12A 119.9 . . ?
C8A C9A H9A 118.2 . . ?
C8A C9A C10A 124(2) . . ?
C10A C9A H9A 118.2 . . ?
C12A C11A H11A 119.4 . . ?
C12A C11A C10A 121(2) . . ?
C10A C11A H11A 119.3 . . ?
C9A C10A C11A 117(3) . . ?
C9A C10A H10A 121.6 . . ?
C11A C10A H10A 121.6 . . ?
C3A C2A S1A 118.3(10) . . ?
C7A C2A S1A 122.4(10) . . ?
C7A C2A C3A 119.1(12) . . ?
C2A C3A H3A 119.8 . . ?
C4A C3A C2A 120.4(10) . . ?
C4A C3A H3A 119.8 . . ?
C3A C4A H4A 119.9 . . ?
C3A C4A C5A 120.2(12) . . ?
C5A C4A H4A 119.9 . . ?
C4A C5A H5A 120.8 . . ?
C6A C5A C4A 118.5(17) . . ?
C6A C5A H5A 120.8 . . ?
C5A C6A H6A 119.1 . . ?
C5A C6A C7A 121.7(13) . . ?
C7A C6A H6A 119.1 . . ?
C2A C7A C6A 120.0(12) . . ?
C2A C7A H7A 120.0 . . ?
C6A C7A H7A 120.0 . . ?
C9 C8 S2 117.1(9) . . ?
C9 C8 C13 121.4(11) . . ?
C13 C8 S2 121.5(8) . . ?
C8 C9 H9 120.5 . . ?
C8 C9 C10 118.9(10) . . ?
C10 C9 H9 120.5 . . ?
C9 C10 H10 119.8 . . ?
C9 C10 C11 120.5(12) . . ?
C11 C10 H10 119.8 . . ?
C10 C11 H11 120.8 . . ?
C12 C11 C10 118.5(16) . . ?
C12 C11 H11 120.8 . . ?
C11 C12 H12 118.7 . . ?
C11 C12 C13 122.7(12) . . ?
C13 C12 H12 118.7 . . ?
C8 C13 H13 121.0 . . ?
C12 C13 C8 118.0(11) . . ?
C12 C13 H13 121.0 . . ?

loop_
_geom_bond_atom_site_label_1
_geom_bond_atom_site_label_2
_geom_bond_distance
_geom_bond_site_symmetry_2
_geom_bond_publ_flag
Bi1 S1A 2.696(2) . ?
Bi1 S1A 2.969(2) 1_655 ?
Bi1 S1 3.014(2) 1_655 ?
Bi1 S1 2.736(2) . ?
Bi1 S2A 2.735(2) . ?
Bi1 S2A 3.012(2) 1_655 ?
Bi1 S2 2.699(2) . ?
Bi1 S2 2.970(2) 1_655 ?
Bi1 C1 2.208(10) . ?
Bi1 C1A 2.214(9) . ?
S1A C2A 1.786(14) . ?
S1 C2 1.782(9) . ?
S2A C8A 1.787(9) . ?
S2 C8 1.802(12) . ?
C1 H1A 0.9800 . ?
C1 H1B 0.9800 . ?
C1 H1C 0.9800 . ?
C1A H1AA 0.9800 . ?
C1A H1AB 0.9800 . ?
C1A H1AC 0.9800 . ?
C3 H3 0.9500 . ?
C3 C4 1.41(4) . ?
C3 C2 1.400(14) . ?
C4 H4 0.9500 . ?
C4 C5 1.37(5) . ?
C5 H5 0.9500 . ?
C5 C6 1.38(2) . ?
C6 H6 0.9500 . ?
C6 C7 1.401(14) . ?
C7 H7 0.9500 . ?
C7 C2 1.418(14) . ?
C8A C13A 1.400(14) . ?
C8A C9A 1.386(14) . ?
C13A H13A 0.9500 . ?
C13A C12A 1.400(14) . ?
C12A H12A 0.9500 . ?
C12A C11A 1.382(19) . ?
C9A H9A 0.9500 . ?
C9A C10A 1.39(4) . ?
C11A H11A 0.9500 . ?
C11A C10A 1.41(5) . ?
C10A H10A 0.9500 . ?
C2A C3A 1.401(16) . ?
C2A C7A 1.390(18) . ?
C3A H3A 0.9500 . ?
C3A C4A 1.396(14) . ?
C4A H4A 0.9500 . ?
C4A C5A 1.42(2) . ?
C5A H5A 0.9500 . ?
C5A C6A 1.37(2) . ?
C6A H6A 0.9500 . ?
C6A C7A 1.405(16) . ?
C7A H7A 0.9500 . ?
C8 C9 1.389(15) . ?
C8 C13 1.406(16) . ?
C9 H9 0.9500 . ?
C9 C10 1.403(14) . ?
C10 H10 0.9500 . ?
C10 C11 1.425(19) . ?
C11 H11 0.9500 . ?
C11 C12 1.36(2) . ?
C12 H12 0.9500 . ?
C12 C13 1.401(16) . ?
C13 H13 0.9500 . ?

loop_
_geom_torsion_atom_site_label_1
_geom_torsion_atom_site_label_2
_geom_torsion_atom_site_label_3
_geom_torsion_atom_site_label_4
_geom_torsion
_geom_torsion_site_symmetry_1
_geom_torsion_site_symmetry_2
_geom_torsion_site_symmetry_3
_geom_torsion_site_symmetry_4
_geom_torsion_publ_flag
Bi1 S1A C2A C3A 104.6(9) . . . . ?
Bi1 S1A C2A C3A -160.2(8) 1_455 . . . ?
Bi1 S1A C2A C7A 15.0(13) 1_455 . . . ?
Bi1 S1A C2A C7A -80.2(12) . . . . ?
Bi1 S1 C2 C3 -155.0(8) 1_455 . . . ?
Bi1 S1 C2 C3 111.7(8) . . . . ?
Bi1 S1 C2 C7 -67.5(8) . . . . ?
Bi1 S1 C2 C7 25.8(9) 1_455 . . . ?
Bi1 S2A C8A C13A -26.6(9) 1_455 . . . ?
Bi1 S2A C8A C13A 66.7(9) . . . . ?
Bi1 S2A C8A C9A 154.3(8) 1_455 . . . ?
Bi1 S2A C8A C9A -112.4(9) . . . . ?
Bi1 S2 C8 C9 -102.8(9) . . . . ?
Bi1 S2 C8 C9 161.8(8) 1_455 . . . ?
Bi1 S2 C8 C13 77.2(11) . . . . ?
Bi1 S2 C8 C13 -18.2(12) 1_455 . . . ?
S1A C2A C3A C4A 177.5(8) . . . . ?
S1A C2A C7A C6A -178.8(9) . . . . ?
S2A C8A C13A C12A -179.7(8) . . . . ?
S2A C8A C9A C10A 180(3) . . . . ?
S2 C8 C9 C10 -179.2(8) . . . . ?
S2 C8 C13 C12 178.9(9) . . . . ?
C3 C4 C5 C6 0(6) . . . . ?
C4 C3 C2 S1 -179(3) . . . . ?
C4 C3 C2 C7 0(3) . . . . ?
C4 C5 C6 C7 0(4) . . . . ?
C5 C6 C7 C2 -0.5(18) . . . . ?
C6 C7 C2 S1 179.5(8) . . . . ?
C6 C7 C2 C3 0.3(16) . . . . ?
C2 C3 C4 C5 -1(6) . . . . ?
C8A C13A C12A C11A 0.7(17) . . . . ?
C8A C9A C10A C11A -1(5) . . . . ?
C13A C8A C9A C10A 1(3) . . . . ?
C13A C12A C11A C10A -1(3) . . . . ?
C12A C11A C10A C9A 1(5) . . . . ?
C9A C8A C13A C12A -0.5(16) . . . . ?
C2A C3A C4A C5A 0.9(18) . . . . ?
C3A C2A C7A C6A -4(2) . . . . ?
C3A C4A C5A C6A -2(2) . . . . ?
C4A C5A C6A C7A 1(3) . . . . ?
C5A C6A C7A C2A 2(2) . . . . ?
C7A C2A C3A C4A 2.2(17) . . . . ?
C8 C9 C10 C11 -1.3(18) . . . . ?
C9 C8 C13 C12 -1(2) . . . . ?
C9 C10 C11 C12 2(2) . . . . ?
C10 C11 C12 C13 -2(3) . . . . ?
C11 C12 C13 C8 2(2) . . . . ?
C13 C8 C9 C10 0.8(18) . . . . ?
